data_4039009
loop_
_publ_author_name
'N\'eron, S\'ebastien'
'Morency, Mathieu'
'Chen, Liguo'
'Maris, Thierry'
'Rocherfort, Dominic'
'Iftimie, Radu'
'Wuest, James D.'

_publ_contact_author_id_orcid 0000-0001-9731-4046
_publ_section_title
;
 Diphenoquinone Redux
;
_journal_name_full 'Journal of Organic Chemistry'
_journal_page_first 7673
_journal_page_last 7695
_journal_paper_doi 10.1021/acs.joc.2c00260
_journal_volume 87
_journal_year 2022
_chemical_formula_moiety 'C22 H28 O2'
_chemical_formula_sum 'C22 H28 O2'
_chemical_formula_weight 324.44
_space_group_crystal_system orthorhombic
_space_group_IT_number 61
_space_group_name_Hall '-P 2ac 2ab'
_space_group_name_H-M_alt 'P b c a'
_atom_sites_solution_hydrogens difmap
_atom_sites_solution_primary dual
_audit_contact_author_email thierry.maris@umontreal.ca
_audit_contact_author_name 'Thierry Maris'
_audit_contact_author_phone '+1 514 340 4711 2579'
_audit_creation_date 2019-10-08
_audit_creation_method
;
Olex2 1.2
(compiled 2018.05.29 svn.r3508 for OlexSys, GUI svn.r5506)
;
_cell_angle_alpha 90
_cell_angle_beta 90
_cell_angle_gamma 90
_cell_formula_units_Z 4
_cell_length_a 9.9404(3)
_cell_length_b 12.5790(4)
_cell_length_c 15.1193(4)
_cell_measurement_reflns_used 9926
_cell_measurement_temperature 100
_cell_measurement_theta_max 70.079
_cell_measurement_theta_min 2.922
_cell_volume 1890.52(10)
_computing_cell_refinement
;      
SAINT (2013) V8.38A; Integration Software for Single Crystal Data. 
Bruker AXS Inc., Madison, WI 53719-1173.'
;
_computing_data_collection
;
APEX 2 (2013) Bruker AXS Inc., Madison, WI 53719-1173.
;
_computing_data_reduction
;    
SAINT (2013) V8.38A; Integration Software for Single Crystal Data. 
Bruker AXS Inc., Madison, WI 53719-1173.'
;
_computing_molecular_graphics 'Olex2 (Dolomanov et al., 2009)'
_computing_publication_material 'Olex2 (Dolomanov et al., 2009)'
_computing_structure_refinement 'XL (Sheldrick, 2008)'
_computing_structure_solution 'XT (Sheldrick, 2015)'
_diffrn_ambient_temperature 100
_diffrn_detector 'CCD area detector'
_diffrn_detector_area_resol_mean 8.3
_diffrn_detector_type 'Bruker APEX2 CCD'
_diffrn_measured_fraction_theta_full 0.989
_diffrn_measured_fraction_theta_max 0.990
_diffrn_measurement_device 'three-circle diffractometer'
_diffrn_measurement_device_type 'Bruker Smart APEX'
_diffrn_measurement_method '\w scans'
_diffrn_radiation_collimation 'Focusing mirrors'
_diffrn_radiation_monochromator 'Quazar MX Mirror Optics'
_diffrn_radiation_probe x-ray
_diffrn_radiation_type CuK\a
_diffrn_radiation_wavelength 1.54178
_diffrn_reflns_av_R_equivalents 0.0277
_diffrn_reflns_av_unetI/netI 0.0092
_diffrn_reflns_Laue_measured_fraction_full 0.989
_diffrn_reflns_Laue_measured_fraction_max 0.990
_diffrn_reflns_limit_h_max 12
_diffrn_reflns_limit_h_min -11
_diffrn_reflns_limit_k_max 15
_diffrn_reflns_limit_k_min -15
_diffrn_reflns_limit_l_max 18
_diffrn_reflns_limit_l_min -18
_diffrn_reflns_number 35466
_diffrn_reflns_point_group_measured_fraction_full 0.989
_diffrn_reflns_point_group_measured_fraction_max 0.990
_diffrn_reflns_theta_full 67.679
_diffrn_reflns_theta_max 70.073
_diffrn_reflns_theta_min 6.386
_diffrn_source 'Microfocus Source'
_diffrn_source_target Cu
_diffrn_source_type 'Incoatec I\mS High Brilliance Microsource'
_exptl_absorpt_coefficient_mu 0.551
_exptl_absorpt_correction_T_max 0.7533
_exptl_absorpt_correction_T_min 0.7038
_exptl_absorpt_correction_type multi-scan
_exptl_absorpt_process_details
; 
SADABS-2016/2 (Bruker,2016/2) was used for absorption correction. 
wR2(int) was 0.1091 before and 0.0401 after correction. 
The Ratio of minimum to maximum transmission is 0.9343. 
The \l/2 correction factor is Not present.'
;
_exptl_crystal_colour 'clear light red'
_exptl_crystal_colour_lustre clear
_exptl_crystal_colour_modifier light
_exptl_crystal_colour_primary red
_exptl_crystal_density_diffrn 1.140
_exptl_crystal_description pyramid
_exptl_crystal_F_000 704
_exptl_crystal_recrystallization_method 'crystallized from DCM'
_exptl_crystal_size_max 0.21
_exptl_crystal_size_mid 0.17
_exptl_crystal_size_min 0.16
_refine_diff_density_max 0.303
_refine_diff_density_min -0.172
_refine_diff_density_rms 0.037
_refine_ls_extinction_coef .
_refine_ls_extinction_method none
_refine_ls_goodness_of_fit_ref 1.043
_refine_ls_hydrogen_treatment refall
_refine_ls_matrix_type full
_refine_ls_number_parameters 165
_refine_ls_number_reflns 1778
_refine_ls_number_restraints 0
_refine_ls_restrained_S_all 1.043
_refine_ls_R_factor_all 0.0379
_refine_ls_R_factor_gt 0.0376
_refine_ls_shift/su_max 0.000
_refine_ls_shift/su_mean 0.000
_refine_ls_structure_factor_coef Fsqd
_refine_ls_weighting_details 'w=1/[\s^2^(Fo^2^)+(0.0615P)^2^+0.5861P] where P=(Fo^2^+2Fc^2^)/3'
_refine_ls_weighting_scheme calc
_refine_ls_wR_factor_gt 0.0996
_refine_ls_wR_factor_ref 0.0999
_reflns_Friedel_coverage 0.000
_reflns_Friedel_fraction_full .
_reflns_Friedel_fraction_max .
_reflns_number_gt 1749
_reflns_number_total 1778
_reflns_threshold_expression 'I > 2\s(I)'
_cod_data_source_file trans-DtBuMDPQ.cif
_cod_data_source_block jw2209
_cod_database_code 4039009
_shelx_estimated_absorpt_t_max 0.917
_shelx_estimated_absorpt_t_min 0.893

loop_
_space_group_symop_id
_space_group_symop_operation_xyz
1 'x, y, z'
2 '-x+1/2, -y, z+1/2'
3 '-x, y+1/2, -z+1/2'
4 'x+1/2, -y+1/2, -z'
5 '-x, -y, -z'
6 'x-1/2, y, -z-1/2'
7 'x, -y-1/2, z-1/2'
8 '-x-1/2, y-1/2, z'

loop_
_atom_site_label
_atom_site_type_symbol
_atom_site_fract_x
_atom_site_fract_y
_atom_site_fract_z
_atom_site_U_iso_or_equiv
_atom_site_adp_type
_atom_site_occupancy
_atom_site_site_symmetry_order
_atom_site_calc_flag
_atom_site_refinement_flags_posn
_atom_site_refinement_flags_adp
_atom_site_refinement_flags_occupancy
_atom_site_disorder_assembly
_atom_site_disorder_group
C1 C 0.69720(10) 0.36343(8) 0.44371(6) 0.0173(2) Uani 1 1 d . . . . .
C2 C 0.73106(10) 0.46639(8) 0.40061(6) 0.0157(2) Uani 1 1 d . . . . .
C3 C 0.84725(10) 0.51491(7) 0.42378(6) 0.0150(2) Uani 1 1 d . . . . .
H3 H 0.8705(12) 0.5812(10) 0.3946(8) 0.017(3) Uiso 1 1 d . . . . .
C4 C 0.93931(9) 0.47444(7) 0.49048(6) 0.0148(2) Uani 1 1 d . . . . .
C5 C 0.89717(10) 0.38013(7) 0.53758(6) 0.0159(2) Uani 1 1 d . . . . .
H5 H 0.9529(13) 0.3551(11) 0.5845(8) 0.023(3) Uiso 1 1 d . . . . .
C6 C 0.78284(10) 0.32786(8) 0.51786(6) 0.0170(2) Uani 1 1 d . . . . .
C7 C 0.73932(11) 0.23068(8) 0.56772(7) 0.0227(3) Uani 1 1 d . . . . .
H7A H 0.7956(15) 0.2206(11) 0.6194(10) 0.033(4) Uiso 1 1 d . . . . .
H7B H 0.6447(17) 0.2361(12) 0.5862(10) 0.040(4) Uiso 1 1 d . . . . .
H7C H 0.7458(15) 0.1689(12) 0.5320(9) 0.035(4) Uiso 1 1 d . . . . .
C8 C 0.63327(10) 0.51282(8) 0.33245(6) 0.0187(3) Uani 1 1 d . . . . .
C9 C 0.67750(11) 0.62326(8) 0.30085(7) 0.0229(3) Uani 1 1 d . . . . .
H9A H 0.6825(14) 0.6750(11) 0.3503(10) 0.031(3) Uiso 1 1 d . . . . .
H9B H 0.7665(14) 0.6221(10) 0.2695(9) 0.029(3) Uiso 1 1 d . . . . .
H9C H 0.6088(14) 0.6496(11) 0.2573(10) 0.034(4) Uiso 1 1 d . . . . .
C10 C 0.49342(11) 0.52546(10) 0.37493(8) 0.0274(3) Uani 1 1 d . . . . .
H10A H 0.4313(14) 0.5570(11) 0.3312(9) 0.031(3) Uiso 1 1 d . . . . .
H10B H 0.4551(16) 0.4563(13) 0.3947(10) 0.039(4) Uiso 1 1 d . . . . .
H10C H 0.4994(14) 0.5734(12) 0.4278(9) 0.034(4) Uiso 1 1 d . . . . .
C11 C 0.62559(13) 0.43908(10) 0.25127(7) 0.0297(3) Uani 1 1 d . . . . .
H11A H 0.7171(16) 0.4328(12) 0.2228(10) 0.039(4) Uiso 1 1 d . . . . .
H11B H 0.5922(15) 0.3685(12) 0.2681(10) 0.039(4) Uiso 1 1 d . . . . .
H11C H 0.5631(16) 0.4682(12) 0.2085(10) 0.037(4) Uiso 1 1 d . . . . .
O1 O 0.60211(8) 0.30793(6) 0.41964(5) 0.0258(2) Uani 1 1 d . . . . .

loop_
_atom_site_aniso_label
_atom_site_aniso_U_11
_atom_site_aniso_U_22
_atom_site_aniso_U_33
_atom_site_aniso_U_23
_atom_site_aniso_U_13
_atom_site_aniso_U_12
C1 0.0145(5) 0.0173(5) 0.0200(5) -0.0034(4) 0.0009(4) -0.0001(4)
C2 0.0151(5) 0.0167(5) 0.0153(5) -0.0024(4) 0.0012(3) 0.0023(3)
C3 0.0148(5) 0.0145(5) 0.0158(5) -0.0005(3) 0.0017(4) 0.0014(3)
C4 0.0141(5) 0.0142(5) 0.0160(5) -0.0023(3) 0.0017(3) 0.0025(3)
C5 0.0163(5) 0.0142(5) 0.0172(5) -0.0012(4) -0.0007(4) 0.0027(4)
C6 0.0175(5) 0.0146(5) 0.0190(5) -0.0017(4) 0.0019(4) 0.0008(4)
C7 0.0240(6) 0.0177(5) 0.0262(5) 0.0030(4) -0.0032(4) -0.0049(4)
C8 0.0169(5) 0.0216(5) 0.0178(5) -0.0002(4) -0.0031(4) -0.0002(4)
C9 0.0226(6) 0.0244(6) 0.0219(5) 0.0045(4) -0.0052(4) 0.0001(4)
C10 0.0154(5) 0.0357(6) 0.0310(6) 0.0082(5) -0.0023(4) 0.0037(4)
C11 0.0382(7) 0.0305(6) 0.0205(5) -0.0038(5) -0.0083(5) -0.0025(5)
O1 0.0222(4) 0.0223(4) 0.0330(4) 0.0020(3) -0.0074(3) -0.0076(3)

loop_
_atom_type_symbol
_atom_type_description
_atom_type_scat_dispersion_real
_atom_type_scat_dispersion_imag
_atom_type_scat_source
C C 0.0181 0.0091 'International Tables Vol C Tables 4.2.6.8 and 6.1.1.4'
H H 0.0000 0.0000 'International Tables Vol C Tables 4.2.6.8 and 6.1.1.4'
O O 0.0492 0.0322 'International Tables Vol C Tables 4.2.6.8 and 6.1.1.4'

loop_
_geom_angle_atom_site_label_1
_geom_angle_atom_site_label_2
_geom_angle_atom_site_label_3
_geom_angle
_geom_angle_site_symmetry_1
_geom_angle_site_symmetry_3
C6 C1 C2 117.75(8) . .
O1 C1 C2 122.56(9) . .
O1 C1 C6 119.69(9) . .
C1 C2 C8 118.86(8) . .
C3 C2 C1 118.19(9) . .
C3 C2 C8 122.95(9) . .
C2 C3 H3 118.2(7) . .
C2 C3 C4 123.99(9) . .
C4 C3 H3 117.8(7) . .
C4 C4 C3 121.68(11) 5_766 .
C4 C4 C5 121.76(11) 5_766 .
C5 C4 C3 116.53(9) . .
C4 C5 H5 118.0(8) . .
C6 C5 C4 122.43(9) . .
C6 C5 H5 119.6(8) . .
C1 C6 C7 117.53(9) . .
C5 C6 C1 120.43(9) . .
C5 C6 C7 122.02(9) . .
C6 C7 H7A 110.2(9) . .
C6 C7 H7B 111.2(9) . .
C6 C7 H7C 111.2(9) . .
H7A C7 H7B 109.4(12) . .
H7A C7 H7C 108.2(12) . .
H7B C7 H7C 106.5(13) . .
C2 C8 C9 111.90(8) . .
C2 C8 C10 109.37(8) . .
C2 C8 C11 109.75(8) . .
C9 C8 C10 107.17(9) . .
C9 C8 C11 108.15(9) . .
C10 C8 C11 110.48(9) . .
C8 C9 H9A 112.0(8) . .
C8 C9 H9B 112.7(8) . .
C8 C9 H9C 107.9(8) . .
H9A C9 H9B 108.7(11) . .
H9A C9 H9C 108.1(11) . .
H9B C9 H9C 107.1(11) . .
C8 C10 H10A 109.1(8) . .
C8 C10 H10B 112.3(9) . .
C8 C10 H10C 109.9(8) . .
H10A C10 H10B 108.2(12) . .
H10A C10 H10C 109.2(11) . .
H10B C10 H10C 108.0(12) . .
C8 C11 H11A 110.0(9) . .
C8 C11 H11B 110.8(9) . .
C8 C11 H11C 109.6(9) . .
H11A C11 H11B 110.1(12) . .
H11A C11 H11C 108.8(12) . .
H11B C11 H11C 107.4(12) . .

loop_
_geom_bond_atom_site_label_1
_geom_bond_atom_site_label_2
_geom_bond_distance
_geom_bond_site_symmetry_2
C1 C2 1.4884(14) .
C1 C6 1.4772(14) .
C1 O1 1.2302(12) .
C2 C3 1.3525(14) .
C2 C8 1.5324(13) .
C3 H3 0.971(13) .
C3 C4 1.4538(14) .
C4 C4 1.3973(19) 5_766
C4 C5 1.4456(13) .
C5 H5 0.953(13) .
C5 C6 1.3464(14) .
C6 C7 1.4999(14) .
C7 H7A 0.968(15) .
C7 H7B 0.984(17) .
C7 H7C 0.948(15) .
C8 C9 1.5334(14) .
C8 C10 1.5396(14) .
C8 C11 1.5404(14) .
C9 H9A 0.992(15) .
C9 H9B 1.004(14) .
C9 H9C 1.004(14) .
C10 H10A 0.988(14) .
C10 H10B 0.996(17) .
C10 H10C 1.003(15) .
C11 H11A 1.009(16) .
C11 H11B 0.982(15) .
C11 H11C 0.969(16) .

loop_
_geom_torsion_atom_site_label_1
_geom_torsion_atom_site_label_2
_geom_torsion_atom_site_label_3
_geom_torsion_atom_site_label_4
_geom_torsion
_geom_torsion_site_symmetry_1
_geom_torsion_site_symmetry_2
_geom_torsion_site_symmetry_3
_geom_torsion_site_symmetry_4
C1 C2 C3 C4 -2.13(14) . . . .
C1 C2 C8 C9 175.02(8) . . . .
C1 C2 C8 C10 56.43(11) . . . .
C1 C2 C8 C11 -64.92(11) . . . .
C2 C1 C6 C5 -8.47(13) . . . .
C2 C1 C6 C7 173.18(8) . . . .
C2 C3 C4 C4 177.49(10) . . . 5_766
C2 C3 C4 C5 -4.00(14) . . . .
C3 C2 C8 C9 -4.84(13) . . . .
C3 C2 C8 C10 -123.43(10) . . . .
C3 C2 C8 C11 115.23(11) . . . .
C3 C4 C5 C6 3.91(13) . . . .
C4 C4 C5 C6 -177.59(10) 5_766 . . .
C4 C5 C6 C1 2.33(14) . . . .
C4 C5 C6 C7 -179.38(9) . . . .
C6 C1 C2 C3 8.25(13) . . . .
C6 C1 C2 C8 -171.61(8) . . . .
C8 C2 C3 C4 177.73(8) . . . .
O1 C1 C2 C3 -171.48(9) . . . .
O1 C1 C2 C8 8.66(14) . . . .
O1 C1 C6 C5 171.27(9) . . . .
O1 C1 C6 C7 -7.09(14) . . . .

_cod_database_fobs_code 4039009
